data_7004756
loop_
_publ_author_name
'Zobi, Fabio'
'Spingler, Bernhard'
'Alberto, Roger'

_publ_section_title
;
 Ligand-mediated decarbonylation as an efficient synthetic method to
 Re(i) and Re(ii) dicarbonyl complexes
;
_journal_issue 39
_journal_name_full 'Dalton Transactions'
_journal_page_first 5287
_journal_page_last 5289
_journal_paper_doi 10.1039/b811766g
_journal_year 2008
_chemical_formula_sum 'C6 H13 Br N3 O2 Re'
_chemical_formula_weight 425.30
_chemical_name_systematic
;
?
;
_space_group_IT_number 14
_symmetry_cell_setting monoclinic
_symmetry_space_group_name_Hall '-P 2ybc'
_symmetry_space_group_name_H-M 'P 1 21/c 1'
_atom_sites_solution_hydrogens geom
_atom_sites_solution_primary direct
_atom_sites_solution_secondary difmap
_audit_creation_method SHELXL-97
_cell_angle_alpha 90.00
_cell_angle_beta 104.295(2)
_cell_angle_gamma 90.00
_cell_formula_units_Z 4
_cell_length_a 7.1668(1)
_cell_length_b 12.1894(3)
_cell_length_c 11.8617(2)
_cell_measurement_reflns_used 5057
_cell_measurement_temperature 183(2)
_cell_measurement_theta_max 34.6759
_cell_measurement_theta_min 2.4292
_cell_volume 1004.14(3)
_computing_cell_refinement 'CrysAlis RED (Oxford, 2007)'
_computing_data_collection 'CrysAlis RED (Oxford, 2007)'
_computing_data_reduction 'CrysAlis RED (Oxford, 2007)'
_computing_molecular_graphics 'ORTEP-3 (Farrugia, 1997)'
_computing_publication_material 'SHELXL-97 (Sheldrick, 2008)'
_computing_structure_refinement 'SHELXL-97 (Sheldrick, 2008)'
_computing_structure_solution 'SHELXS-97 (Sheldrick, 1990)'
_diffrn_ambient_temperature 183(2)
_diffrn_detector_area_resol_mean 10.4498
_diffrn_measured_fraction_theta_full 0.998
_diffrn_measured_fraction_theta_max 0.998
_diffrn_measurement_device_type 'Xcalibur Ruby'
_diffrn_measurement_method '/o oscillation scan'
_diffrn_radiation_monochromator graphite
_diffrn_radiation_source 'Enhance (Mo) X-ray Source'
_diffrn_radiation_type MoK\a
_diffrn_radiation_wavelength 0.7107
_diffrn_reflns_av_R_equivalents 0.0380
_diffrn_reflns_av_sigmaI/netI 0.0467
_diffrn_reflns_limit_h_max 10
_diffrn_reflns_limit_h_min -11
_diffrn_reflns_limit_k_max 17
_diffrn_reflns_limit_k_min -18
_diffrn_reflns_limit_l_max 18
_diffrn_reflns_limit_l_min -17
_diffrn_reflns_number 9092
_diffrn_reflns_theta_full 33.14
_diffrn_reflns_theta_max 33.14
_diffrn_reflns_theta_min 2.44
_exptl_absorpt_coefficient_mu 16.054
_exptl_absorpt_correction_T_max 0.38000
_exptl_absorpt_correction_T_min 0.06421
_exptl_absorpt_correction_type multi-scan
_exptl_absorpt_process_details
;
CrysAlis RED, Oxford Diffraction Ltd.,
Version 1.171.32.15 (release 10-01-2008 CrysAlis171 .NET)
(compiled Jan 10 2008,16:37:18)
Empirical absorption correction using spherical harmonics,
implemented in SCALE3 ABSPACK scaling algorithm.
;
_exptl_crystal_colour colorless
_exptl_crystal_density_diffrn 2.813
_exptl_crystal_density_method 'not measured'
_exptl_crystal_description needle
_exptl_crystal_F_000 784
_exptl_crystal_size_max 0.30
_exptl_crystal_size_mid 0.08
_exptl_crystal_size_min 0.06
_refine_diff_density_max 3.883
_refine_diff_density_min -2.761
_refine_diff_density_rms 0.279
_refine_ls_extinction_method none
_refine_ls_goodness_of_fit_ref 0.974
_refine_ls_hydrogen_treatment constr
_refine_ls_matrix_type full
_refine_ls_number_parameters 118
_refine_ls_number_reflns 3808
_refine_ls_number_restraints 0
_refine_ls_restrained_S_all 0.974
_refine_ls_R_factor_all 0.0457
_refine_ls_R_factor_gt 0.0329
_refine_ls_shift/su_max 0.001
_refine_ls_shift/su_mean 0.000
_refine_ls_structure_factor_coef Fsqd
_refine_ls_weighting_details 'calc w=1/[\s^2^(Fo^2^)+(0.0431P)^2^+0.0000P] where P=(Fo^2^+2Fc^2^)/3'
_refine_ls_weighting_scheme calc
_refine_ls_wR_factor_gt 0.0746
_refine_ls_wR_factor_ref 0.0774
_reflns_number_gt 3024
_reflns_number_total 3808
_reflns_threshold_expression >2sigma(I)
_cod_data_source_file b811766g.txt
_cod_data_source_block fz250308
_cod_original_sg_symbol_H-M P21/c
_cod_database_code 7004756

loop_
_symmetry_equiv_pos_as_xyz
'x, y, z'
'-x, y+1/2, -z+1/2'
'-x, -y, -z'
'x, -y-1/2, z-1/2'

loop_
_atom_site_label
_atom_site_type_symbol
_atom_site_fract_x
_atom_site_fract_y
_atom_site_fract_z
_atom_site_U_iso_or_equiv
_atom_site_adp_type
_atom_site_occupancy
_atom_site_symmetry_multiplicity
_atom_site_calc_flag
_atom_site_refinement_flags
_atom_site_disorder_assembly
_atom_site_disorder_group
Re1 Re 0.76405(2) 0.152177(14) 0.366181(14) 0.01484(6) Uani 1 1 d . . .
Br1 Br 0.71987(7) 0.11156(4) 0.57284(4) 0.02262(11) Uani 1 1 d . . .
C1 C 1.0278(7) 0.1854(4) 0.4108(4) 0.0205(9) Uani 1 1 d . . .
C2 C 0.7292(6) 0.3034(5) 0.3657(4) 0.0208(10) Uani 1 1 d . . .
C3 C 0.3965(7) 0.1661(4) 0.1802(4) 0.0222(10) Uani 1 1 d . . .
H3A H 0.4046 0.2470 0.1865 0.027 Uiso 1 1 calc R . .
H3B H 0.2626 0.1458 0.1405 0.027 Uiso 1 1 calc R . .
C4 C 0.5342(7) 0.1240(4) 0.1118(4) 0.0200(9) Uani 1 1 d . . .
H4A H 0.5033 0.0466 0.0895 0.024 Uiso 1 1 calc R . .
H4B H 0.5187 0.1675 0.0395 0.024 Uiso 1 1 calc R . .
C5 C 0.8522(7) 0.0336(4) 0.1651(4) 0.0232(10) Uani 1 1 d . . .
H5A H 0.9914 0.0490 0.1948 0.028 Uiso 1 1 calc R . .
H5B H 0.8274 0.0161 0.0812 0.028 Uiso 1 1 calc R . .
C6 C 0.7962(8) -0.0622(4) 0.2295(4) 0.0255(10) Uani 1 1 d . . .
H6A H 0.6636 -0.0860 0.1912 0.031 Uiso 1 1 calc R . .
H6B H 0.8844 -0.1246 0.2288 0.031 Uiso 1 1 calc R . .
N1 N 0.4510(6) 0.1160(4) 0.2972(3) 0.0207(8) Uani 1 1 d . . .
H1C H 0.4299 0.0415 0.2927 0.025 Uiso 1 1 calc R . .
H1D H 0.3804 0.1461 0.3446 0.025 Uiso 1 1 calc R . .
N2 N 0.7381(6) 0.1318(3) 0.1819(3) 0.0191(8) Uani 1 1 d . . .
H2C H 0.7935 0.1928 0.1560 0.023 Uiso 1 1 calc R . .
N3 N 0.8070(6) -0.0285(4) 0.3510(3) 0.0218(8) Uani 1 1 d . . .
H3C H 0.9253 -0.0478 0.3973 0.026 Uiso 1 1 calc R . .
H3D H 0.7143 -0.0654 0.3776 0.026 Uiso 1 1 calc R . .
O1 O 1.1896(5) 0.2103(3) 0.4388(3) 0.0275(8) Uani 1 1 d . . .
O2 O 0.7153(6) 0.4000(3) 0.3647(3) 0.0293(8) Uani 1 1 d . . .

loop_
_atom_site_aniso_label
_atom_site_aniso_U_11
_atom_site_aniso_U_22
_atom_site_aniso_U_33
_atom_site_aniso_U_23
_atom_site_aniso_U_13
_atom_site_aniso_U_12
Re1 0.01800(8) 0.01352(9) 0.01310(9) -0.00035(6) 0.00404(6) 0.00091(7)
Br1 0.0307(2) 0.0213(2) 0.0167(2) 0.00091(17) 0.00748(18) 0.0024(2)
C1 0.029(2) 0.016(2) 0.019(2) 0.0031(17) 0.0095(18) 0.0030(19)
C2 0.019(2) 0.029(3) 0.016(2) -0.0004(18) 0.0044(17) 0.0000(18)
C3 0.021(2) 0.023(3) 0.022(2) 0.0022(18) 0.0048(17) 0.0007(18)
C4 0.022(2) 0.020(2) 0.018(2) 0.0011(17) 0.0038(17) 0.0000(17)
C5 0.028(2) 0.024(3) 0.018(2) -0.0045(18) 0.0065(18) 0.006(2)
C6 0.035(3) 0.018(2) 0.022(2) -0.0042(18) 0.002(2) 0.005(2)
N1 0.0198(17) 0.023(2) 0.021(2) 0.0024(16) 0.0079(15) -0.0035(16)
N2 0.0213(18) 0.020(2) 0.0165(19) -0.0013(14) 0.0059(15) -0.0027(15)
N3 0.0262(19) 0.018(2) 0.0203(19) 0.0000(15) 0.0047(15) 0.0008(16)
O1 0.0223(16) 0.030(2) 0.0310(19) -0.0015(15) 0.0072(14) -0.0017(15)
O2 0.042(2) 0.018(2) 0.029(2) -0.0009(14) 0.0100(17) 0.0040(17)

loop_
_atom_type_symbol
_atom_type_description
_atom_type_scat_dispersion_real
_atom_type_scat_dispersion_imag
_atom_type_scat_source
C C 0.0033 0.0016 'International Tables Vol C Tables 4.2.6.8 and 6.1.1.4'
H H 0.0000 0.0000 'International Tables Vol C Tables 4.2.6.8 and 6.1.1.4'
N N 0.0061 0.0033 'International Tables Vol C Tables 4.2.6.8 and 6.1.1.4'
O O 0.0106 0.0060 'International Tables Vol C Tables 4.2.6.8 and 6.1.1.4'
Br Br -0.2901 2.4595 'International Tables Vol C Tables 4.2.6.8 and 6.1.1.4'
Re Re -1.0185 7.2310 'International Tables Vol C Tables 4.2.6.8 and 6.1.1.4'

loop_
_geom_angle_atom_site_label_1
_geom_angle_atom_site_label_2
_geom_angle_atom_site_label_3
_geom_angle
_geom_angle_site_symmetry_1
_geom_angle_site_symmetry_3
_geom_angle_publ_flag
C2 Re1 C1 85.0(2) . . ?
C2 Re1 N2 97.62(17) . . ?
C1 Re1 N2 97.99(17) . . ?
C2 Re1 N1 94.15(18) . . ?
C1 Re1 N1 175.02(17) . . ?
N2 Re1 N1 77.25(15) . . ?
C2 Re1 N3 175.14(17) . . ?
C1 Re1 N3 94.93(19) . . ?
N2 Re1 N3 77.57(15) . . ?
N1 Re1 N3 85.53(16) . . ?
C2 Re1 Br1 98.30(14) . . ?
C1 Re1 Br1 97.13(14) . . ?
N2 Re1 Br1 158.89(11) . . ?
N1 Re1 Br1 87.85(10) . . ?
N3 Re1 Br1 86.54(10) . . ?
O1 C1 Re1 177.3(5) . . ?
O2 C2 Re1 177.0(4) . . ?
N1 C3 C4 107.9(4) . . ?
N1 C3 H3A 110.1 . . ?
C4 C3 H3A 110.1 . . ?
N1 C3 H3B 110.1 . . ?
C4 C3 H3B 110.1 . . ?
H3A C3 H3B 108.4 . . ?
N2 C4 C3 110.9(4) . . ?
N2 C4 H4A 109.5 . . ?
C3 C4 H4A 109.5 . . ?
N2 C4 H4B 109.5 . . ?
C3 C4 H4B 109.5 . . ?
H4A C4 H4B 108.0 . . ?
N2 C5 C6 109.4(4) . . ?
N2 C5 H5A 109.8 . . ?
C6 C5 H5A 109.8 . . ?
N2 C5 H5B 109.8 . . ?
C6 C5 H5B 109.8 . . ?
H5A C5 H5B 108.2 . . ?
N3 C6 C5 108.8(4) . . ?
N3 C6 H6A 109.9 . . ?
C5 C6 H6A 109.9 . . ?
N3 C6 H6B 109.9 . . ?
C5 C6 H6B 109.9 . . ?
H6A C6 H6B 108.3 . . ?
C3 N1 Re1 105.7(3) . . ?
C3 N1 H1C 110.6 . . ?
Re1 N1 H1C 110.6 . . ?
C3 N1 H1D 110.6 . . ?
Re1 N1 H1D 110.6 . . ?
H1C N1 H1D 108.7 . . ?
C5 N2 C4 111.6(4) . . ?
C5 N2 Re1 108.3(3) . . ?
C4 N2 Re1 113.5(3) . . ?
C5 N2 H2C 107.8 . . ?
C4 N2 H2C 107.8 . . ?
Re1 N2 H2C 107.8 . . ?
C6 N3 Re1 112.1(3) . . ?
C6 N3 H3C 109.2 . . ?
Re1 N3 H3C 109.2 . . ?
C6 N3 H3D 109.2 . . ?
Re1 N3 H3D 109.2 . . ?
H3C N3 H3D 107.9 . . ?

loop_
_geom_bond_atom_site_label_1
_geom_bond_atom_site_label_2
_geom_bond_distance
_geom_bond_site_symmetry_2
_geom_bond_publ_flag
Re1 C2 1.859(6) . ?
Re1 C1 1.877(5) . ?
Re1 N2 2.162(4) . ?
Re1 N1 2.234(4) . ?
Re1 N3 2.237(4) . ?
Re1 Br1 2.5958(5) . ?
C1 O1 1.165(6) . ?
C2 O2 1.182(7) . ?
C3 N1 1.478(6) . ?
C3 C4 1.515(7) . ?
C3 H3A 0.9900 . ?
C3 H3B 0.9900 . ?
C4 N2 1.495(6) . ?
C4 H4A 0.9900 . ?
C4 H4B 0.9900 . ?
C5 N2 1.490(6) . ?
C5 C6 1.504(7) . ?
C5 H5A 0.9900 . ?
C5 H5B 0.9900 . ?
C6 N3 1.482(6) . ?
C6 H6A 0.9900 . ?
C6 H6B 0.9900 . ?
N1 H1C 0.9200 . ?
N1 H1D 0.9200 . ?
N2 H2C 0.9300 . ?
N3 H3C 0.9200 . ?
N3 H3D 0.9200 . ?

loop_
_geom_torsion_atom_site_label_1
_geom_torsion_atom_site_label_2
_geom_torsion_atom_site_label_3
_geom_torsion_atom_site_label_4
_geom_torsion
_geom_torsion_site_symmetry_1
_geom_torsion_site_symmetry_2
_geom_torsion_site_symmetry_3
_geom_torsion_site_symmetry_4
_geom_torsion_publ_flag
C2 Re1 C1 O1 5(9) . . . . ?
N2 Re1 C1 O1 102(9) . . . . ?
N1 Re1 C1 O1 85(9) . . . . ?
N3 Re1 C1 O1 -180(100) . . . . ?
Br1 Re1 C1 O1 -92(9) . . . . ?
C1 Re1 C2 O2 23(7) . . . . ?
N2 Re1 C2 O2 -74(7) . . . . ?
N1 Re1 C2 O2 -152(7) . . . . ?
N3 Re1 C2 O2 -66(8) . . . . ?
Br1 Re1 C2 O2 120(7) . . . . ?
N1 C3 C4 N2 -47.4(5) . . . . ?
N2 C5 C6 N3 -51.1(5) . . . . ?
C4 C3 N1 Re1 53.2(4) . . . . ?
C2 Re1 N1 C3 63.0(3) . . . . ?
C1 Re1 N1 C3 -17(2) . . . . ?
N2 Re1 N1 C3 -33.9(3) . . . . ?
N3 Re1 N1 C3 -112.2(3) . . . . ?
Br1 Re1 N1 C3 161.2(3) . . . . ?
C6 C5 N2 C4 -74.4(5) . . . . ?
C6 C5 N2 Re1 51.2(4) . . . . ?
C3 C4 N2 C5 139.9(4) . . . . ?
C3 C4 N2 Re1 17.2(5) . . . . ?
C2 Re1 N2 C5 152.1(3) . . . . ?
C1 Re1 N2 C5 66.1(3) . . . . ?
N1 Re1 N2 C5 -115.4(3) . . . . ?
N3 Re1 N2 C5 -27.2(3) . . . . ?
Br1 Re1 N2 C5 -69.2(4) . . . . ?
C2 Re1 N2 C4 -83.5(3) . . . . ?
C1 Re1 N2 C4 -169.4(3) . . . . ?
N1 Re1 N2 C4 9.1(3) . . . . ?
N3 Re1 N2 C4 97.2(3) . . . . ?
Br1 Re1 N2 C4 55.2(5) . . . . ?
C5 C6 N3 Re1 26.4(5) . . . . ?
C2 Re1 N3 C6 -8(2) . . . . ?
C1 Re1 N3 C6 -96.8(3) . . . . ?
N2 Re1 N3 C6 0.3(3) . . . . ?
N1 Re1 N3 C6 78.2(3) . . . . ?
Br1 Re1 N3 C6 166.4(3) . . . . ?
